data_2232328
loop_
_publ_author_name
'Caracelli, Ignez'
'Zukerman-Schpector, Julio'
'Machado, Andr\'e T. Lousada'
'Brocksom, Timothy J.'
'Ferreira, M. L\'ucia'
'Tiekink, Edward R. T.'

_publ_section_title
;
 (4<i>R</i>,4a<i>S</i>,4b<i>S</i>,7<i>R</i>,10a<i>R</i>)-4-Hydroxy-4a,7-dimethyl-2-(propan-2-yl)-1,4,4a,4b,5,6,7,8,10,10a-decahydrophenanthren-1-one
;
_journal_coeditor_code HG5120
_journal_issue 11
_journal_name_full 'Acta Crystallographica Section E'
_journal_page_first o3136
_journal_paper_doi 10.1107/S1600536811044540
_journal_volume 67
_journal_year 2011
_chemical_formula_iupac 'C19 H28 O2'
_chemical_formula_moiety 'C19 H28 O2'
_chemical_formula_sum 'C19 H28 O2'
_chemical_formula_weight 288.41
_chemical_name_systematic
;
(4<i>R</i>,4a<i>S</i>,4 b<i>S</i>,7<i>R</i>,10a<i>R</i>)-
4-Hydroxy-4a,7-dimethyl-2-(propan-2-yl)-1,4,4a,4b,5,6,7,8,10,10a-
decahydrophenanthren-1-one
;
_space_group_IT_number 19
_symmetry_cell_setting orthorhombic
_symmetry_space_group_name_Hall 'P 2ac 2ab'
_symmetry_space_group_name_H-M 'P 21 21 21'
_atom_sites_solution_hydrogens geom
_atom_sites_solution_primary direct
_atom_sites_solution_secondary difmap
_audit_creation_method SHELXL-97
_cell_angle_alpha 90.00
_cell_angle_beta 90.00
_cell_angle_gamma 90.00
_cell_formula_units_Z 4
_cell_length_a 7.3029(9)
_cell_length_b 13.211(2)
_cell_length_c 17.224(3)
_cell_measurement_reflns_used 25
_cell_measurement_temperature 290(2)
_cell_measurement_theta_max 14.28
_cell_measurement_theta_min 9.16
_cell_volume 1661.7(4)
_computing_cell_refinement 'CAD-4 Software (Enraf--Nonius, 1989)'
_computing_data_collection 'CAD-4 Software (Enraf--Nonius, 1989)'
_computing_data_reduction 'MolEN (Fair, 1990)'
_computing_molecular_graphics
;
ORTEP-3 (Farrugia, 1997), DIAMOND (Brandenburg, 2006) and
<i>MarvinSketch</i>
(Chemaxon, 2009)
;
_computing_publication_material 'publCIF (Westrip, 2010)'
_computing_structure_refinement 'SHELXL97 (Sheldrick, 2008)'
_computing_structure_solution 'SIR92 (Altomare <i>et al.</i>, 1999)'
_diffrn_ambient_temperature 290(2)
_diffrn_measured_fraction_theta_full 1.000
_diffrn_measured_fraction_theta_max 1.000
_diffrn_measurement_device 'Enraf--Nonius CAD-4 MACH 3'
_diffrn_measurement_method \w/--2\q
_diffrn_radiation_monochromator graphite
_diffrn_radiation_source 'fine-focus sealed tube'
_diffrn_radiation_type MoK\a
_diffrn_radiation_wavelength 0.71073
_diffrn_reflns_av_R_equivalents 0.0309
_diffrn_reflns_av_sigmaI/netI 0.0400
_diffrn_reflns_limit_h_max 8
_diffrn_reflns_limit_h_min 0
_diffrn_reflns_limit_k_max 16
_diffrn_reflns_limit_k_min 0
_diffrn_reflns_limit_l_max 21
_diffrn_reflns_limit_l_min -21
_diffrn_reflns_number 3684
_diffrn_reflns_theta_full 25.96
_diffrn_reflns_theta_max 25.96
_diffrn_reflns_theta_min 1.94
_diffrn_standards_decay_% 1.1
_diffrn_standards_interval_time 30
_diffrn_standards_number 3
_exptl_absorpt_coefficient_mu 0.072
_exptl_absorpt_correction_type none
_exptl_crystal_colour colourless
_exptl_crystal_density_diffrn 1.153
_exptl_crystal_density_method 'not measured'
_exptl_crystal_description irregular
_exptl_crystal_F_000 632
_exptl_crystal_size_max 0.12
_exptl_crystal_size_mid 0.08
_exptl_crystal_size_min 0.07
_refine_diff_density_max 0.146
_refine_diff_density_min -0.131
_refine_ls_extinction_method none
_refine_ls_goodness_of_fit_ref 1.035
_refine_ls_hydrogen_treatment constr
_refine_ls_matrix_type full
_refine_ls_number_parameters 195
_refine_ls_number_reflns 3243
_refine_ls_number_restraints 0
_refine_ls_restrained_S_all 1.035
_refine_ls_R_factor_all 0.0717
_refine_ls_R_factor_gt 0.0369
_refine_ls_shift/su_max 0.000
_refine_ls_shift/su_mean 0.000
_refine_ls_structure_factor_coef Fsqd
_refine_ls_weighting_details 'calc w=1/[\s^2^(Fo^2^)+(0.0653P)^2^+0.0421P] where P=(Fo^2^+2Fc^2^)/3'
_refine_ls_weighting_scheme calc
_refine_ls_wR_factor_gt 0.0983
_refine_ls_wR_factor_ref 0.1128
_reflns_number_gt 2253
_reflns_number_total 3243
_reflns_threshold_expression I>2\s(I)
_cod_data_source_file hg5120.cif
_cod_data_source_block I
_cod_original_cell_volume 1661.8(4)
_cod_database_code 2232328
_cod_database_fobs_code 2232328

loop_
_symmetry_equiv_pos_as_xyz
'x, y, z'
'-x+1/2, -y, z+1/2'
'x+1/2, -y+1/2, -z'
'-x, y+1/2, -z+1/2'

loop_
_atom_site_type_symbol
_atom_site_label
_atom_site_fract_x
_atom_site_fract_y
_atom_site_fract_z
_atom_site_U_iso_or_equiv
_atom_site_adp_type
_atom_site_calc_flag
_atom_site_refinement_flags
_atom_site_occupancy
_atom_site_symmetry_multiplicity
C C1 0.6835(3) 0.92045(14) 0.83208(11) 0.0386(4) Uani d . 1 1
H H1 0.5721 0.9042 0.8613 0.046 Uiso calc R 1 1
C C2 0.6251(2) 0.99993(14) 0.77072(11) 0.0378(4) Uani d . 1 1
C C3 0.5391(2) 0.95441(16) 0.69613(12) 0.0457(5) Uani d . 1 1
H H3 0.4762 1.0096 0.6691 0.055 Uiso calc R 1 1
C C4 0.6752(3) 0.91091(16) 0.64072(11) 0.0448(5) Uani d . 1 1
H H4 0.6311 0.8659 0.6036 0.054 Uiso calc R 1 1
C C5 0.8545(2) 0.93064(15) 0.63955(10) 0.0387(4) Uani d . 1 1
C C6 0.9268(2) 0.99737(15) 0.70073(11) 0.0382(4) Uani d . 1 1
C C7 0.7918(3) 1.06323(13) 0.74402(11) 0.0417(5) Uani d . 1 1
H H7 0.7468 1.1144 0.7075 0.050 Uiso calc R 1 1
C C8 0.8794(3) 1.11916(16) 0.81222(12) 0.0498(5) Uani d . 1 1
H H8A 0.9985 1.1447 0.7967 0.060 Uiso calc R 1 1
H H8B 0.8036 1.1766 0.8263 0.060 Uiso calc R 1 1
C C9 0.9011(3) 1.05182(15) 0.88050(12) 0.0471(5) Uani d . 1 1
H H9 0.9814 1.0725 0.9193 0.056 Uiso calc R 1 1
C C10 0.8151(3) 0.96451(16) 0.89061(11) 0.0415(4) Uani d . 1 1
C C11 0.8553(3) 0.89695(17) 0.95906(12) 0.0571(6) Uani d . 1 1
H H11A 0.7435 0.8853 0.9881 0.068 Uiso calc R 1 1
H H11B 0.9424 0.9300 0.9932 0.068 Uiso calc R 1 1
C C12 0.9340(4) 0.79528(18) 0.93174(14) 0.0613(7) Uani d . 1 1
H H12 0.9403 0.7499 0.9767 0.074 Uiso calc R 1 1
C C13 0.8019(4) 0.74886(17) 0.87258(13) 0.0626(7) Uani d . 1 1
H H13A 0.8539 0.6862 0.8532 0.075 Uiso calc R 1 1
H H13B 0.6878 0.7324 0.8985 0.075 Uiso calc R 1 1
C C14 0.7615(3) 0.81779(14) 0.80467(12) 0.0462(5) Uani d . 1 1
H H14A 0.6739 0.7852 0.7705 0.055 Uiso calc R 1 1
H H14B 0.8731 0.8292 0.7755 0.055 Uiso calc R 1 1
C C15 0.4816(3) 1.06970(16) 0.80839(13) 0.0520(5) Uani d . 1 1
H H15A 0.4561 1.1254 0.7743 0.078 Uiso calc R 1 1
H H15B 0.5282 1.0950 0.8568 0.078 Uiso calc R 1 1
H H15C 0.3711 1.0322 0.8176 0.078 Uiso calc R 1 1
C C16 0.9912(3) 0.88187(16) 0.58484(11) 0.0439(5) Uani d . 1 1
H H16 1.0830 0.8479 0.6172 0.053 Uiso calc R 1 1
C C17 1.0923(3) 0.95967(18) 0.53606(13) 0.0618(6) Uani d . 1 1
H H17A 1.1538 1.0067 0.5696 0.093 Uiso calc R 1 1
H H17B 1.0064 0.9954 0.5040 0.093 Uiso calc R 1 1
H H17C 1.1806 0.9260 0.5038 0.093 Uiso calc R 1 1
C C18 0.9070(3) 0.80139(17) 0.53282(14) 0.0597(6) Uani d . 1 1
H H18A 0.8167 0.8319 0.4998 0.090 Uiso calc R 1 1
H H18B 0.8501 0.7503 0.5643 0.090 Uiso calc R 1 1
H H18C 1.0009 0.7711 0.5015 0.090 Uiso calc R 1 1
C C19 1.1271(4) 0.8076(2) 0.89947(16) 0.0762(8) Uani d . 1 1
H H19A 1.1246 0.8534 0.8562 0.114 Uiso calc R 1 1
H H19B 1.1724 0.7430 0.8827 0.114 Uiso calc R 1 1
H H19C 1.2058 0.8343 0.9392 0.114 Uiso calc R 1 1
O O1 1.09041(18) 1.00004(12) 0.71585(9) 0.0548(4) Uani d . 1 1
O O2 0.4059(2) 0.87899(12) 0.71243(11) 0.0637(5) Uani d . 1 1
H H2o 0.3032 0.9036 0.7089 0.096 Uiso calc R 1 1

loop_
_atom_site_aniso_label
_atom_site_aniso_U_11
_atom_site_aniso_U_22
_atom_site_aniso_U_33
_atom_site_aniso_U_12
_atom_site_aniso_U_13
_atom_site_aniso_U_23
C1 0.0338(9) 0.0390(10) 0.0431(10) 0.0005(8) 0.0042(8) 0.0009(8)
C2 0.0291(9) 0.0410(10) 0.0433(10) 0.0040(8) -0.0015(8) -0.0020(9)
C3 0.0289(9) 0.0551(12) 0.0531(11) 0.0041(8) -0.0081(8) -0.0028(10)
C4 0.0362(10) 0.0579(13) 0.0403(10) 0.0065(9) -0.0090(8) -0.0087(10)
C5 0.0311(10) 0.0456(10) 0.0395(10) 0.0037(8) -0.0032(7) 0.0031(9)
C6 0.0313(9) 0.0415(10) 0.0419(10) -0.0020(8) -0.0019(8) 0.0072(9)
C7 0.0419(11) 0.0357(10) 0.0476(11) 0.0007(9) -0.0046(8) 0.0046(9)
C8 0.0495(12) 0.0389(10) 0.0611(13) -0.0058(10) -0.0002(10) -0.0079(10)
C9 0.0450(11) 0.0497(12) 0.0465(11) 0.0010(10) -0.0085(9) -0.0142(9)
C10 0.0393(10) 0.0458(11) 0.0393(10) 0.0087(9) 0.0003(8) -0.0045(9)
C11 0.0652(15) 0.0656(14) 0.0404(11) 0.0150(12) 0.0001(10) 0.0004(10)
C12 0.0764(16) 0.0607(14) 0.0467(12) 0.0222(13) 0.0046(11) 0.0148(11)
C13 0.0857(18) 0.0395(12) 0.0626(14) 0.0097(12) 0.0142(13) 0.0084(11)
C14 0.0527(11) 0.0352(10) 0.0507(11) -0.0007(9) -0.0008(10) -0.0012(9)
C15 0.0426(11) 0.0572(12) 0.0563(12) 0.0147(10) -0.0011(10) -0.0066(11)
C16 0.0340(10) 0.0536(12) 0.0440(11) 0.0109(10) -0.0015(9) -0.0001(9)
C17 0.0585(14) 0.0705(15) 0.0565(13) 0.0026(13) 0.0138(12) 0.0031(12)
C18 0.0542(13) 0.0635(14) 0.0615(14) 0.0150(12) -0.0001(12) -0.0155(11)
C19 0.0692(17) 0.0917(19) 0.0677(15) 0.0340(16) -0.0017(13) 0.0006(15)
O1 0.0310(7) 0.0714(10) 0.0622(10) -0.0043(7) -0.0035(7) -0.0086(8)
O2 0.0282(7) 0.0769(11) 0.0861(12) -0.0086(8) -0.0018(8) -0.0182(9)

loop_
_atom_type_symbol
_atom_type_description
_atom_type_scat_dispersion_real
_atom_type_scat_dispersion_imag
_atom_type_scat_source
C C 0.0033 0.0016 'International Tables Vol C Tables 4.2.6.8 and 6.1.1.4'
H H 0.0000 0.0000 'International Tables Vol C Tables 4.2.6.8 and 6.1.1.4'
O O 0.0106 0.0060 'International Tables Vol C Tables 4.2.6.8 and 6.1.1.4'

loop_
_geom_angle_atom_site_label_1
_geom_angle_atom_site_label_2
_geom_angle_atom_site_label_3
_geom_angle
C10 C1 C14 107.93(16)
C10 C1 C2 111.68(15)
C14 C1 C2 119.21(15)
C10 C1 H1 105.7
C14 C1 H1 105.7
C2 C1 H1 105.7
C15 C2 C7 109.71(16)
C15 C2 C1 107.80(15)
C7 C2 C1 110.64(15)
C15 C2 C3 107.81(15)
C7 C2 C3 106.38(15)
C1 C2 C3 114.42(16)
O2 C3 C4 108.20(17)
O2 C3 C2 112.67(17)
C4 C3 C2 114.15(15)
O2 C3 H3 107.1
C4 C3 H3 107.1
C2 C3 H3 107.1
C5 C4 C3 125.97(18)
C5 C4 H4 117.0
C3 C4 H4 117.0
C4 C5 C6 117.27(17)
C4 C5 C16 124.90(18)
C6 C5 C16 117.57(16)
O1 C6 C5 121.36(18)
O1 C6 C7 121.03(18)
C5 C6 C7 117.61(15)
C6 C7 C8 112.58(17)
C6 C7 C2 110.42(15)
C8 C7 C2 111.26(16)
C6 C7 H7 107.4
C8 C7 H7 107.4
C2 C7 H7 107.4
C9 C8 C7 111.36(16)
C9 C8 H8A 109.4
C7 C8 H8A 109.4
C9 C8 H8B 109.4
C7 C8 H8B 109.4
H8A C8 H8B 108.0
C10 C9 C8 125.16(18)
C10 C9 H9 117.4
C8 C9 H9 117.4
C9 C10 C11 121.7(2)
C9 C10 C1 123.35(18)
C11 C10 C1 114.70(18)
C10 C11 C12 110.57(17)
C10 C11 H11A 109.5
C12 C11 H11A 109.5
C10 C11 H11B 109.5
C12 C11 H11B 109.5
H11A C11 H11B 108.1
C19 C12 C13 112.5(2)
C19 C12 C11 111.4(2)
C13 C12 C11 108.6(2)
C19 C12 H12 108.1
C13 C12 H12 108.1
C11 C12 H12 108.1
C14 C13 C12 113.36(19)
C14 C13 H13A 108.9
C12 C13 H13A 108.9
C14 C13 H13B 108.9
C12 C13 H13B 108.9
H13A C13 H13B 107.7
C13 C14 C1 111.38(16)
C13 C14 H14A 109.4
C1 C14 H14A 109.4
C13 C14 H14B 109.4
C1 C14 H14B 109.4
H14A C14 H14B 108.0
C2 C15 H15A 109.5
C2 C15 H15B 109.5
H15A C15 H15B 109.5
C2 C15 H15C 109.5
H15A C15 H15C 109.5
H15B C15 H15C 109.5
C5 C16 C17 112.10(17)
C5 C16 C18 113.38(17)
C17 C16 C18 110.12(18)
C5 C16 H16 107.0
C17 C16 H16 107.0
C18 C16 H16 107.0
C16 C17 H17A 109.5
C16 C17 H17B 109.5
H17A C17 H17B 109.5
C16 C17 H17C 109.5
H17A C17 H17C 109.5
H17B C17 H17C 109.5
C16 C18 H18A 109.5
C16 C18 H18B 109.5
H18A C18 H18B 109.5
C16 C18 H18C 109.5
H18A C18 H18C 109.5
H18B C18 H18C 109.5
C12 C19 H19A 109.5
C12 C19 H19B 109.5
H19A C19 H19B 109.5
C12 C19 H19C 109.5
H19A C19 H19C 109.5
H19B C19 H19C 109.5
C3 O2 H2o 109.5

loop_
_geom_bond_atom_site_label_1
_geom_bond_atom_site_label_2
_geom_bond_distance
C1 C10 1.510(3)
C1 C14 1.545(3)
C1 C2 1.550(3)
C1 H1 0.9800
C2 C15 1.539(3)
C2 C7 1.547(3)
C2 C3 1.551(3)
C3 O2 1.421(3)
C3 C4 1.493(3)
C3 H3 0.9800
C4 C5 1.335(3)
C4 H4 0.9300
C5 C6 1.472(3)
C5 C16 1.517(3)
C6 O1 1.223(2)
C6 C7 1.512(3)
C7 C8 1.528(3)
C7 H7 0.9800
C8 C9 1.483(3)
C8 H8A 0.9700
C8 H8B 0.9700
C9 C10 1.325(3)
C9 H9 0.9300
C10 C11 1.507(3)
C11 C12 1.535(3)
C11 H11A 0.9700
C11 H11B 0.9700
C12 C19 1.524(4)
C12 C13 1.532(4)
C12 H12 0.9800
C13 C14 1.511(3)
C13 H13A 0.9700
C13 H13B 0.9700
C14 H14A 0.9700
C14 H14B 0.9700
C15 H15A 0.9600
C15 H15B 0.9600
C15 H15C 0.9600
C16 C17 1.519(3)
C16 C18 1.520(3)
C16 H16 0.9800
C17 H17A 0.9600
C17 H17B 0.9600
C17 H17C 0.9600
C18 H18A 0.9600
C18 H18B 0.9600
C18 H18C 0.9600
C19 H19A 0.9600
C19 H19B 0.9600
C19 H19C 0.9600
O2 H2o 0.8200

loop_
_geom_hbond_atom_site_label_D
_geom_hbond_atom_site_label_H
_geom_hbond_atom_site_label_A
_geom_hbond_site_symmetry_A
_geom_hbond_distance_DH
_geom_hbond_distance_HA
_geom_hbond_distance_DA
_geom_hbond_angle_DHA
O2 H2o O1 1_455 0.82 2.01 2.805(2) 162

loop_
_geom_torsion_atom_site_label_1
_geom_torsion_atom_site_label_2
_geom_torsion_atom_site_label_3
_geom_torsion_atom_site_label_4
_geom_torsion
C10 C1 C2 C15 -77.5(2)
C14 C1 C2 C15 155.54(17)
C10 C1 C2 C7 42.5(2)
C14 C1 C2 C7 -84.5(2)
C10 C1 C2 C3 162.63(15)
C14 C1 C2 C3 35.6(2)
C15 C2 C3 O2 -73.6(2)
C7 C2 C3 O2 168.73(15)
C1 C2 C3 O2 46.3(2)
C15 C2 C3 C4 162.42(17)
C7 C2 C3 C4 44.8(2)
C1 C2 C3 C4 -77.7(2)
O2 C3 C4 C5 -144.8(2)
C2 C3 C4 C5 -18.5(3)
C3 C4 C5 C6 3.3(3)
C3 C4 C5 C16 177.17(19)
C4 C5 C6 O1 162.0(2)
C16 C5 C6 O1 -12.4(3)
C4 C5 C6 C7 -18.4(3)
C16 C5 C6 C7 167.19(17)
O1 C6 C7 C8 -7.3(3)
C5 C6 C7 C8 173.06(16)
O1 C6 C7 C2 -132.3(2)
C5 C6 C7 C2 48.0(2)
C15 C2 C7 C6 -175.15(16)
C1 C2 C7 C6 66.04(19)
C3 C2 C7 C6 -58.80(19)
C15 C2 C7 C8 59.1(2)
C1 C2 C7 C8 -59.7(2)
C3 C2 C7 C8 175.44(16)
C6 C7 C8 C9 -79.0(2)
C2 C7 C8 C9 45.5(2)
C7 C8 C9 C10 -17.0(3)
C8 C9 C10 C11 175.48(19)
C8 C9 C10 C1 1.1(3)
C14 C1 C10 C9 118.6(2)
C2 C1 C10 C9 -14.3(3)
C14 C1 C10 C11 -56.2(2)
C2 C1 C10 C11 170.94(16)
C9 C10 C11 C12 -116.8(2)
C1 C10 C11 C12 58.0(3)
C10 C11 C12 C19 70.1(3)
C10 C11 C12 C13 -54.3(3)
C19 C12 C13 C14 -68.0(3)
C11 C12 C13 C14 55.8(3)
C12 C13 C14 C1 -56.9(3)
C10 C1 C14 C13 54.0(2)
C2 C1 C14 C13 -177.28(19)
C4 C5 C16 C17 121.9(2)
C6 C5 C16 C17 -64.2(2)
C4 C5 C16 C18 -3.5(3)
C6 C5 C16 C18 170.39(18)

loop_
_cod_related_entry_id
_cod_related_entry_database
_cod_related_entry_code
1 ChemSpider 30657131
